data_2009964
loop_
_publ_author_name
'George, C.'
'Lahti, P. M.'
'Modarelli, D. A.'
'Inceli, A.'

_publ_section_title
;
 Substituted diphenyl oxalates
;
_journal_issue 8
_journal_name_full 'Acta Crystallographica Section C'
_journal_page_first 1308
_journal_page_last 1312
_journal_paper_doi 10.1107/S0108270193012235
_journal_volume 50
_journal_year 1994
_chemical_formula_sum 'C26 H34 O4'
_chemical_formula_weight 410.5
_space_group_IT_number 2
_space_group_name_Hall '-P 1'
_space_group_name_H-M_alt 'P -1'
_symmetry_cell_setting triclinic
_symmetry_space_group_name_Hall '-P 1'
_symmetry_space_group_name_H-M 'P -1'
_atom_type_scat_source IntTabIV
_cell_angle_alpha 88.05(2)
_cell_angle_beta 83.27(2)
_cell_angle_gamma 84.69(2)
_cell_formula_units_Z 2
_cell_length_a 9.9020(10)
_cell_length_b 10.0120(10)
_cell_length_c 12.512(2)
_cell_measurement_reflns_used 25
_cell_measurement_temperature 293
_cell_measurement_theta_max 32.5
_cell_measurement_theta_min 22
_cell_volume 1226.3(3)
_diffrn_measurement_device 'Siemens R3m/V'
_diffrn_measurement_method \q/2\q
_diffrn_radiation_type CuK\a
_diffrn_radiation_wavelength 1.54184
_diffrn_reflns_av_R_equivalents 0.011
_diffrn_reflns_limit_h_max 11
_diffrn_reflns_limit_h_min -11
_diffrn_reflns_limit_k_max 11
_diffrn_reflns_limit_k_min 0
_diffrn_reflns_limit_l_max 14
_diffrn_reflns_limit_l_min -14
_diffrn_reflns_number 3997
_diffrn_reflns_theta_max 56
_diffrn_standards_interval_count 97
_diffrn_standards_number 3
_exptl_absorpt_coefficient_mu 0.55
_exptl_absorpt_correction_type none
_exptl_crystal_colour clear
_exptl_crystal_density_diffrn 1.112
_exptl_crystal_description plate
_exptl_crystal_size_max 0.52
_exptl_crystal_size_mid 0.35
_exptl_crystal_size_min 0.15
_refine_diff_density_max 0.35
_refine_diff_density_min -0.24
_refine_ls_extinction_coef '\c = 0.014(2)'
_refine_ls_extinction_method 'F^*^ = F[1 + 0.002\cF^2^/sin(2\q)]^-1/4^'
_refine_ls_goodness_of_fit_obs 2.31
_refine_ls_number_parameters 272
_refine_ls_number_reflns 3241
_refine_ls_R_factor_obs 0.066
_refine_ls_structure_factor_coef F
_refine_ls_weighting_details 'w = 1/[\s^2^(|F~o~|) + 0.00023(F~o~)^2^]'
_refine_ls_weighting_scheme calc
_refine_ls_wR_factor_obs 0.088
_reflns_number_observed 3241
_reflns_number_total 3640
_reflns_observed_criterion F~o~>3\s(F~o~)
_cod_data_source_file hh1075.cif
_cod_data_source_block hh1075_structure_2_of_3
_cod_depositor_comments
;
The following automatic conversions were performed:

'_refine_ls_weighting_scheme' value '1/[\s^2^(|F~o~|) +
0.00023(F~o~)^2^]' was changed to 'calc'. New tag
'_refine_ls_weighting_details' was created. The value of the new tag
was set to 'w = 1/[\s^2^(|F~o~|) + 0.00023(F~o~)^2^]'.

Automatic conversion script
Id: cif_fix_values 3143 2015-03-26 13:38:13Z robertas 
;
_cod_original_cell_volume 1226.2(3)
_cod_database_code 2009964

loop_
_space_group_symop_id
_space_group_symop_operation_xyz
1 x,y,z
2 -x,-y,-z

loop_
_atom_site_label
_atom_site_fract_x
_atom_site_fract_y
_atom_site_fract_z
_atom_site_U_iso_or_equiv
O(1) .4369(2) .0461(2) .22610(10) .0510(10)
O(2) .2984(2) .0609(2) .3835(2) .0740(10)
O(3) .2712(2) -.1242(2) .1670(2) .0770(10)
O(4) .0999(2) .0100(3) .2460(2) .1040(10)
C(1) .5397(2) .1118(2) .2693(2) .0450(10)
C(2) .6417(2) .0328(2) .3148(2) .0460(10)
C(3) .7337(2) .1020(2) .3636(2) .0480(10)
C(4) .7267(2) .2410(2) .3644(2) .0470(10)
C(5) .6289(2) .3126(2) .3093(2) .0510(10)
C(6) .5333(2) .2526(2) .2583(2) .0480(10)
C(7) .3219(2) .0303(3) .2921(2) .0540(10)
C(8) .2173(3) -.0276(3) .2323(2) .0590(10)
C(1') .1822(3) -.1815(3) .1033(2) .0640(10)
C(2') .1079(3) -.2814(3) .1443(3) .0790(10)
C(3') .0258(4) -.3374(4) .0801(3) .100(2)
C(4') .0204(4) -.2900(5) -.0235(4) .107(2)
C(5') .0968(5) -.1918(5) -.0630(3) .111(2)
C(6') .1789(4) -.1342(4) .0006(3) .0920(10)
C(9) .6597(3) -.1220(2) .3111(2) .0540(10)
C(10) .5444(3) -.1859(3) .3822(3) .0760(10)
C(11) .6650(4) -.1676(3) .1944(2) .0800(10)
C(12) .7937(3) -.1771(3) .3537(3) .0710(10)
C(13) .8255(2) .3168(2) .4208(2) .0550(10)
C(14) .9219(4) .2245(4) .4797(4) .121(2)
C(15) .9103(4) .3977(4) .3365(3) .103(2)
C(16) .7465(3) .4150(4) .4987(3) .101(2)
C(17) .4347(3) .3375(3) .1908(2) .0600(10)
C(18) .4703(4) .4832(3) .1782(3) .100(2)
C(19) .2866(3) .3434(3) .2446(3) .0910(10)
C(20) .4405(4) .2811(4) .0783(3) .099(2)
H(3) .8045 .0514 .3978 ?
H(5) .6271 .4087 .3062 ?
H(2') .1123 -.3130 .2172 ?
H(3') -.0276 -.4090 .1075 ?
H(4') -.0382 -.3273 -.0684 ?
H(5') .0947 -.1613 -.1364 ?
H(6') .2318 -.0622 -.0268 ?
H(10A) .4580 -.1543 .3586 ?
H(10B) .5455 -.1614 .4556 ?
H(10C) .5578 -.2817 .3771 ?
H(11A) .5822 -.1346 .1657 ?
H(11B) .6747 -.2639 .1932 ?
H(11C) .7414 -.1330 .1516 ?
H(12A) .8690 -.1399 .3113 ?
H(12B) .8040 -.2731 .3489 ?
H(12C) .7918 -.1527 .4274 ?
H(14A) .8703 .1727 .5330 ?
H(14B) .9803 .2766 .5142 ?
H(14C) .9765 .1653 .4297 ?
H(15A) .9621 .3379 .2855 ?
H(15B) .9714 .4461 .3714 ?
H(15C) .8509 .4599 .2998 ?
H(16A) .6916 .3674 .5529 ?
H(16B) .6886 .4771 .4605 ?
H(16C) .8090 .4632 .5322 ?
H(18A) .5625 .4851 .1449 ?
H(18B) .4616 .5232 .2476 ?
H(18C) .4092 .5325 .1339 ?
H(19A) .2588 .2541 .2549 ?
H(19B) .2280 .3946 .1994 ?
H(19C) .2804 .3853 .3131 ?
H(20A) .4184 .1895 .0839 ?
H(20B) .5307 .2851 .0414 ?
H(20C) .3759 .3334 .0389 ?

loop_
_geom_angle_atom_site_label_1
_geom_angle_atom_site_label_2
_geom_angle_atom_site_label_3
_geom_angle
_geom_angle_publ_flag
C(1) O(1) C(7) 116.6(2) yes
O(1) C(1) C(2) 118.1(2) yes
C(2) C(1) C(6) 124.6(2) yes
C(1) C(2) C(9) 124.0(2) yes
C(2) C(3) C(4) 122.6(2) yes
C(3) C(4) C(13) 122.5(2) yes
C(4) C(5) C(6) 123.5(2) yes
C(1) C(6) C(17) 124.2(2) yes
O(1) C(7) O(2) 127.1(2) yes
O(2) C(7) C(8) 122.3(2) yes
O(3) C(8) C(7) 112.8(2) yes
C(8) O(3) C(1') 117.3(2) yes
O(1) C(1) C(6) 117.2(2) yes
C(1) C(2) C(3) 115.9(2) yes
C(3) C(2) C(9) 120.1(2) yes
C(3) C(4) C(5) 117.9(2) yes
C(5) C(4) C(13) 119.6(2) yes
C(1) C(6) C(5) 114.9(2) yes
C(5) C(6) C(17) 120.8(2) yes
O(1) C(7) C(8) 110.6(2) yes
O(3) C(8) O(4) 125.0(3) yes
O(4) C(8) C(7) 122.2(3) yes
O(3) C(1') C(2') 120.3(3) yes
C(2') C(1') C(6') 122.2(3) yes
C(2') C(3') C(4') 119.5(4) yes
C(4') C(5') C(6') 120.7(4) yes
C(2) C(9) C(10) 111.7(2) yes
C(10) C(9) C(11) 109.8(2) yes
C(10) C(9) C(12) 106.5(2) yes
C(4) C(13) C(14) 112.8(2) yes
C(14) C(13) C(15) 108.2(3) yes
C(14) C(13) C(16) 109.2(3) yes
C(6) C(17) C(18) 111.4(2) yes
C(18) C(17) C(19) 105.9(2) yes
C(18) C(17) C(20) 107.9(3) yes
O(3) C(1') C(6') 117.5(3) yes
C(1') C(2') C(3') 119.0(3) yes
C(3') C(4') C(5') 120.4(4) yes
C(1') C(6') C(5') 118.1(3) yes
C(2) C(9) C(11) 110.1(2) yes
C(2) C(9) C(12) 110.8(2) yes
C(11) C(9) C(12) 107.7(2) yes
C(4) C(13) C(15) 109.0(2) yes
C(4) C(13) C(16) 110.2(2) yes
C(15) C(13) C(16) 107.4(3) yes
C(6) C(17) C(19) 111.8(2) yes
C(6) C(17) C(20) 110.8(2) yes
C(19) C(17) C(20) 108.8(3) yes

loop_
_geom_bond_atom_site_label_1
_geom_bond_atom_site_label_2
_geom_bond_distance
_geom_bond_publ_flag
O(1) C(1) 1.428(3) yes
O(2) C(7) 1.185(3) yes
O(3) C(1') 1.424(4) yes
C(1) C(2) 1.388(3) yes
C(2) C(3) 1.400(3) yes
C(3) C(4) 1.387(3) yes
C(4) C(13) 1.538(4) yes
C(6) C(17) 1.542(4) yes
C(1') C(2') 1.348(4) yes
C(2') C(3') 1.375(6) yes
C(4') C(5') 1.342(6) yes
C(9) C(10) 1.537(4) yes
C(9) C(12) 1.536(4) yes
C(13) C(15) 1.527(4) yes
C(17) C(18) 1.531(4) yes
C(17) C(20) 1.527(4) yes
O(1) C(7) 1.344(3) yes
O(3) C(8) 1.321(3) yes
O(4) C(8) 1.182(3) yes
C(1) C(6) 1.408(3) yes
C(2) C(9) 1.545(3) yes
C(4) C(5) 1.386(3) yes
C(5) C(6) 1.392(4) yes
C(7) C(8) 1.514(4) yes
C(1') C(6') 1.358(5) yes
C(3') C(4') 1.370(6) yes
C(5') C(6') 1.377(6) yes
C(9) C(11) 1.538(4) yes
C(13) C(14) 1.505(5) yes
C(13) C(16) 1.508(4) yes
C(17) C(19) 1.537(4) yes

loop_
_geom_torsion_atom_site_label_1
_geom_torsion_atom_site_label_2
_geom_torsion_atom_site_label_3
_geom_torsion_atom_site_label_4
_geom_torsion
_geom_torsion_publ_flag
O C C O 37.6 yes
O C C O 41.9 yes
C7 O1 C1 C2 93.7 yes
C8 O3 C1' C2' -84.7 yes
